data_4105548
loop_
_publ_author_name
'Baishu Zheng'
'Junfeng Bai'
'Jingui Duan'
'Lukasz Wojtas'
'Michael J. Zaworotko'

_publ_section_title
;
 Enhanced CO2 Binding Affinity of a High-Uptakerht-Type Metal-Organic
 Framework Decorated with Acylamide Groups
;
_journal_name_full 'Journal of the American Chemical Society'
_journal_page_first 748
_journal_page_last 751
_journal_paper_doi 10.1021/ja110042b
_journal_volume 133
_journal_year 2011
_chemical_formula_moiety 'C33 H15 N3 O15 6-, 3(Zn2+), 3H2O'
_chemical_formula_sum 'C33 H15 Cu3 N3 O18'
_chemical_formula_weight 932.10
_chemical_name_systematic
;
 ?
;
_space_group_IT_number 225
_symmetry_cell_setting cubic
_symmetry_space_group_name_Hall '-F 4 2 3'
_symmetry_space_group_name_H-M 'F m -3 m'
_atom_sites_solution_hydrogens geom
_atom_sites_solution_primary direct
_atom_sites_solution_secondary difmap
_audit_creation_method SHELXL-97
_cell_angle_alpha 90.00
_cell_angle_beta 90.00
_cell_angle_gamma 90.00
_cell_formula_units_Z 32
_cell_length_a 42.153(1)
_cell_length_b 42.153(1)
_cell_length_c 42.153(1)
_cell_measurement_temperature 293(2)
_cell_volume 74901(3)
_computing_cell_refinement 'SAINT (Bruker, 2008)'
_computing_data_collection 'APEX2 (Bruker, 2008)'
_computing_data_reduction 'SAINT (Bruker, 2008)'
_computing_publication_material 'SHELXL-97 (Sheldrick, 1997)'
_computing_structure_refinement 'SHELXL-97 (Sheldrick, 1997)'
_computing_structure_solution 'SHELXS-97 (Sheldrick, 1990)'
_diffrn_ambient_temperature 293(2)
_diffrn_measured_fraction_theta_full 0.998
_diffrn_measured_fraction_theta_max 0.998
_diffrn_measurement_device_type 'BRUKER SMART APEXII CCD'
_diffrn_measurement_method 'omega scans'
_diffrn_radiation_monochromator graphite
_diffrn_radiation_source 'fine-focus sealed tube'
_diffrn_radiation_type MoK\a
_diffrn_radiation_wavelength 0.71073
_diffrn_reflns_av_R_equivalents 0.1116
_diffrn_reflns_av_sigmaI/netI 0.0289
_diffrn_reflns_limit_h_max 30
_diffrn_reflns_limit_h_min -50
_diffrn_reflns_limit_k_max 45
_diffrn_reflns_limit_k_min -50
_diffrn_reflns_limit_l_max 50
_diffrn_reflns_limit_l_min -43
_diffrn_reflns_number 96756
_diffrn_reflns_theta_full 25.22
_diffrn_reflns_theta_max 25.22
_diffrn_reflns_theta_min 2.11
_exptl_absorpt_coefficient_mu 0.708
_exptl_absorpt_correction_T_max 0.8714
_exptl_absorpt_correction_T_min 0.8429
_exptl_absorpt_correction_type multi-scan
_exptl_absorpt_process_details 'SADABS-2007/4; (Bruker, 2007)'
_exptl_crystal_colour green
_exptl_crystal_density_diffrn 0.661
_exptl_crystal_description polyhedra
_exptl_crystal_F_000 14880
_exptl_crystal_size_max 0.25
_exptl_crystal_size_mid 0.20
_exptl_crystal_size_min 0.20
_refine_diff_density_max 0.623
_refine_diff_density_min -0.712
_refine_diff_density_rms 0.060
_refine_ls_extinction_method none
_refine_ls_goodness_of_fit_ref 1.108
_refine_ls_hydrogen_treatment constr
_refine_ls_matrix_type full
_refine_ls_number_parameters 114
_refine_ls_number_reflns 3319
_refine_ls_number_restraints 0
_refine_ls_restrained_S_all 1.108
_refine_ls_R_factor_all 0.0767
_refine_ls_R_factor_gt 0.0553
_refine_ls_shift/su_max 0.001
_refine_ls_shift/su_mean 0.000
_refine_ls_structure_factor_coef Fsqd
_refine_ls_weighting_details 'calc w=1/[\s^2^(Fo^2^)+(0.1022P)^2^+10.0784P] where P=(Fo^2^+2Fc^2^)/3'
_refine_ls_weighting_scheme calc
_refine_ls_wR_factor_gt 0.1510
_refine_ls_wR_factor_ref 0.1635
_reflns_number_gt 2764
_reflns_number_total 3319
_reflns_threshold_expression >2sigma(I)
_cod_data_source_file ja110042b_si_002.cif
_cod_data_source_block 290910a_0m
_cod_database_code 4105548

loop_
_symmetry_equiv_pos_as_xyz
'x, y, z'
'x, -y, -z'
'-x, -y, z'
'-x, y, -z'
'-y, x, z'
'y, x, -z'
'y, -x, z'
'-y, -x, -z'
'y, z, x'
'-y, -z, x'
'y, -z, -x'
'-y, z, -x'
'-z, y, x'
'-z, -y, -x'
'z, -y, x'
'z, y, -x'
'z, x, y'
'-z, x, -y'
'-z, -x, y'
'z, -x, -y'
'-x, -z, -y'
'-x, z, y'
'x, -z, y'
'x, z, -y'
'x, y+1/2, z+1/2'
'x, -y+1/2, -z+1/2'
'-x, -y+1/2, z+1/2'
'-x, y+1/2, -z+1/2'
'-y, x+1/2, z+1/2'
'y, x+1/2, -z+1/2'
'y, -x+1/2, z+1/2'
'-y, -x+1/2, -z+1/2'
'y, z+1/2, x+1/2'
'-y, -z+1/2, x+1/2'
'y, -z+1/2, -x+1/2'
'-y, z+1/2, -x+1/2'
'-z, y+1/2, x+1/2'
'-z, -y+1/2, -x+1/2'
'z, -y+1/2, x+1/2'
'z, y+1/2, -x+1/2'
'z, x+1/2, y+1/2'
'-z, x+1/2, -y+1/2'
'-z, -x+1/2, y+1/2'
'z, -x+1/2, -y+1/2'
'-x, -z+1/2, -y+1/2'
'-x, z+1/2, y+1/2'
'x, -z+1/2, y+1/2'
'x, z+1/2, -y+1/2'
'x+1/2, y, z+1/2'
'x+1/2, -y, -z+1/2'
'-x+1/2, -y, z+1/2'
'-x+1/2, y, -z+1/2'
'-y+1/2, x, z+1/2'
'y+1/2, x, -z+1/2'
'y+1/2, -x, z+1/2'
'-y+1/2, -x, -z+1/2'
'y+1/2, z, x+1/2'
'-y+1/2, -z, x+1/2'
'y+1/2, -z, -x+1/2'
'-y+1/2, z, -x+1/2'
'-z+1/2, y, x+1/2'
'-z+1/2, -y, -x+1/2'
'z+1/2, -y, x+1/2'
'z+1/2, y, -x+1/2'
'z+1/2, x, y+1/2'
'-z+1/2, x, -y+1/2'
'-z+1/2, -x, y+1/2'
'z+1/2, -x, -y+1/2'
'-x+1/2, -z, -y+1/2'
'-x+1/2, z, y+1/2'
'x+1/2, -z, y+1/2'
'x+1/2, z, -y+1/2'
'x+1/2, y+1/2, z'
'x+1/2, -y+1/2, -z'
'-x+1/2, -y+1/2, z'
'-x+1/2, y+1/2, -z'
'-y+1/2, x+1/2, z'
'y+1/2, x+1/2, -z'
'y+1/2, -x+1/2, z'
'-y+1/2, -x+1/2, -z'
'y+1/2, z+1/2, x'
'-y+1/2, -z+1/2, x'
'y+1/2, -z+1/2, -x'
'-y+1/2, z+1/2, -x'
'-z+1/2, y+1/2, x'
'-z+1/2, -y+1/2, -x'
'z+1/2, -y+1/2, x'
'z+1/2, y+1/2, -x'
'z+1/2, x+1/2, y'
'-z+1/2, x+1/2, -y'
'-z+1/2, -x+1/2, y'
'z+1/2, -x+1/2, -y'
'-x+1/2, -z+1/2, -y'
'-x+1/2, z+1/2, y'
'x+1/2, -z+1/2, y'
'x+1/2, z+1/2, -y'
'-x, -y, -z'
'-x, y, z'
'x, y, -z'
'x, -y, z'
'y, -x, -z'
'-y, -x, z'
'-y, x, -z'
'y, x, z'
'-y, -z, -x'
'y, z, -x'
'-y, z, x'
'y, -z, x'
'z, -y, -x'
'z, y, x'
'-z, y, -x'
'-z, -y, x'
'-z, -x, -y'
'z, -x, y'
'z, x, -y'
'-z, x, y'
'x, z, y'
'x, -z, -y'
'-x, z, -y'
'-x, -z, y'
'-x, -y+1/2, -z+1/2'
'-x, y+1/2, z+1/2'
'x, y+1/2, -z+1/2'
'x, -y+1/2, z+1/2'
'y, -x+1/2, -z+1/2'
'-y, -x+1/2, z+1/2'
'-y, x+1/2, -z+1/2'
'y, x+1/2, z+1/2'
'-y, -z+1/2, -x+1/2'
'y, z+1/2, -x+1/2'
'-y, z+1/2, x+1/2'
'y, -z+1/2, x+1/2'
'z, -y+1/2, -x+1/2'
'z, y+1/2, x+1/2'
'-z, y+1/2, -x+1/2'
'-z, -y+1/2, x+1/2'
'-z, -x+1/2, -y+1/2'
'z, -x+1/2, y+1/2'
'z, x+1/2, -y+1/2'
'-z, x+1/2, y+1/2'
'x, z+1/2, y+1/2'
'x, -z+1/2, -y+1/2'
'-x, z+1/2, -y+1/2'
'-x, -z+1/2, y+1/2'
'-x+1/2, -y, -z+1/2'
'-x+1/2, y, z+1/2'
'x+1/2, y, -z+1/2'
'x+1/2, -y, z+1/2'
'y+1/2, -x, -z+1/2'
'-y+1/2, -x, z+1/2'
'-y+1/2, x, -z+1/2'
'y+1/2, x, z+1/2'
'-y+1/2, -z, -x+1/2'
'y+1/2, z, -x+1/2'
'-y+1/2, z, x+1/2'
'y+1/2, -z, x+1/2'
'z+1/2, -y, -x+1/2'
'z+1/2, y, x+1/2'
'-z+1/2, y, -x+1/2'
'-z+1/2, -y, x+1/2'
'-z+1/2, -x, -y+1/2'
'z+1/2, -x, y+1/2'
'z+1/2, x, -y+1/2'
'-z+1/2, x, y+1/2'
'x+1/2, z, y+1/2'
'x+1/2, -z, -y+1/2'
'-x+1/2, z, -y+1/2'
'-x+1/2, -z, y+1/2'
'-x+1/2, -y+1/2, -z'
'-x+1/2, y+1/2, z'
'x+1/2, y+1/2, -z'
'x+1/2, -y+1/2, z'
'y+1/2, -x+1/2, -z'
'-y+1/2, -x+1/2, z'
'-y+1/2, x+1/2, -z'
'y+1/2, x+1/2, z'
'-y+1/2, -z+1/2, -x'
'y+1/2, z+1/2, -x'
'-y+1/2, z+1/2, x'
'y+1/2, -z+1/2, x'
'z+1/2, -y+1/2, -x'
'z+1/2, y+1/2, x'
'-z+1/2, y+1/2, -x'
'-z+1/2, -y+1/2, x'
'-z+1/2, -x+1/2, -y'
'z+1/2, -x+1/2, y'
'z+1/2, x+1/2, -y'
'-z+1/2, x+1/2, y'
'x+1/2, z+1/2, y'
'x+1/2, -z+1/2, -y'
'-x+1/2, z+1/2, -y'
'-x+1/2, -z+1/2, y'

loop_
_atom_site_label
_atom_site_type_symbol
_atom_site_fract_x
_atom_site_fract_y
_atom_site_fract_z
_atom_site_U_iso_or_equiv
_atom_site_adp_type
_atom_site_occupancy
_atom_site_symmetry_multiplicity
_atom_site_calc_flag
_atom_site_refinement_flags
_atom_site_disorder_assembly
_atom_site_disorder_group
Cu1 Cu 0.178448(11) 0.178448(11) 0.0000 0.0307(2) Uani 1 4 d S . .
Cu2 Cu 0.134060(11) 0.134060(11) 0.0000 0.0292(2) Uani 1 4 d S . .
C1 C 0.18533(8) 0.12723(8) 0.04291(7) 0.0415(8) Uani 1 1 d . . .
C2 C 0.18744(11) 0.08434(7) 0.08434(7) 0.0415(11) Uani 1 2 d S . .
H2 H 0.1684 0.0764 0.0764 0.050 Uiso 1 2 calc SR . .
C3 C 0.20148(8) 0.11025(8) 0.07010(7) 0.0448(8) Uani 1 1 d . . .
C4 C 0.23024(8) 0.12205(9) 0.08172(9) 0.0569(10) Uani 1 1 d . . .
H4 H 0.2397 0.1396 0.0722 0.068 Uiso 1 1 calc R . .
C5 C 0.24444(12) 0.10744(10) 0.10744(10) 0.0626(16) Uani 1 2 d S . .
O1 O 0.19813(5) 0.15197(5) 0.03291(5) 0.0483(6) Uani 1 1 d . . .
O2 O 0.16054(5) 0.11481(5) 0.03296(5) 0.0492(6) Uani 1 1 d . . .
O3 O 0.21424(8) 0.21424(8) 0.0000 0.090(2) Uani 1 4 d S . .
O4A O 0.0980(2) 0.0980(2) 0.0144(3) 0.037(3) Uiso 0.25 2 d SP . .
O4B O 0.0938(3) 0.1026(3) 0.0000 0.040(4) Uiso 0.25 2 d SP . .
N1 N 0.27295(13) 0.11982(11) 0.11982(11) 0.100(2) Uani 1 2 d S . .
H1B H 0.2742 0.1399 0.1167 0.120 Uiso 0.25 1 d PR A .
H1A H 0.2838 0.1304 0.1069 0.120 Uiso 0.25 1 d PR . .
O5A O 0.2742(5) 0.1039(5) 0.1685(5) 0.154(7) Uiso 0.25 1 d P A -1
C6A C 0.2862(4) 0.1189(4) 0.1438(4) 0.057(4) Uiso 0.25 1 d P A -1
C7A C 0.3157(3) 0.1396(3) 0.1495(4) 0.052(4) Uiso 0.25 1 d P A -1
C8A C 0.3249(3) 0.1644(3) 0.1313(3) 0.041(3) Uiso 0.25 1 d P A -1
H8A H 0.3139 0.1685 0.1126 0.049 Uiso 0.25 1 d PR A -1
O5B O 0.2933(3) 0.0853(3) 0.1464(3) 0.093(4) Uiso 0.25 1 d P A -2
C6B C 0.2970(3) 0.1096(3) 0.1341(3) 0.043(3) Uiso 0.25 1 d P A -2
C7B C 0.3245(3) 0.1305(3) 0.1410(3) 0.036(3) Uiso 0.25 1 d P A -2
C8B C 0.3340(3) 0.1561(4) 0.1218(3) 0.045(4) Uiso 0.25 1 d P A -2
H8B H 0.3232 0.1600 0.1030 0.055 Uiso 0.25 1 d PR A -2

loop_
_atom_site_aniso_label
_atom_site_aniso_U_11
_atom_site_aniso_U_22
_atom_site_aniso_U_33
_atom_site_aniso_U_23
_atom_site_aniso_U_13
_atom_site_aniso_U_12
Cu1 0.0328(3) 0.0328(3) 0.0266(4) 0.000 0.000 -0.0118(3)
Cu2 0.0315(3) 0.0315(3) 0.0246(4) 0.000 0.000 -0.0106(3)
C1 0.0441(19) 0.049(2) 0.0312(17) 0.0053(14) -0.0042(14) -0.0079(15)
C2 0.042(3) 0.0415(16) 0.0415(16) 0.003(2) -0.0096(14) -0.0096(14)
C3 0.050(2) 0.0453(19) 0.0394(18) 0.0085(15) -0.0094(15) -0.0096(15)
C4 0.048(2) 0.062(2) 0.061(2) 0.0232(19) -0.0197(18) -0.0262(18)
C5 0.056(3) 0.066(2) 0.066(2) 0.026(3) -0.032(2) -0.032(2)
O1 0.0486(14) 0.0536(14) 0.0426(13) 0.0159(11) -0.0111(10) -0.0123(11)
O2 0.0534(15) 0.0482(14) 0.0461(13) 0.0143(10) -0.0168(11) -0.0141(11)
O3 0.083(3) 0.083(3) 0.105(5) 0.000 0.000 -0.053(4)
N1 0.080(4) 0.110(3) 0.110(3) 0.040(4) -0.056(3) -0.056(3)

loop_
_atom_type_symbol
_atom_type_description
_atom_type_scat_dispersion_real
_atom_type_scat_dispersion_imag
_atom_type_scat_source
C C 0.0033 0.0016 'International Tables Vol C Tables 4.2.6.8 and 6.1.1.4'
H H 0.0000 0.0000 'International Tables Vol C Tables 4.2.6.8 and 6.1.1.4'
N N 0.0061 0.0033 'International Tables Vol C Tables 4.2.6.8 and 6.1.1.4'
O O 0.0106 0.0060 'International Tables Vol C Tables 4.2.6.8 and 6.1.1.4'
Cu Cu 0.3201 1.2651 'International Tables Vol C Tables 4.2.6.8 and 6.1.1.4'

loop_
_geom_angle_atom_site_label_1
_geom_angle_atom_site_label_2
_geom_angle_atom_site_label_3
_geom_angle
_geom_angle_site_symmetry_1
_geom_angle_site_symmetry_3
O1 Cu1 O1 89.87(14) 6 104
O1 Cu1 O1 168.15(13) 6 .
O1 Cu1 O1 88.91(14) 104 .
O1 Cu1 O1 88.91(14) 6 99
O1 Cu1 O1 168.15(13) 104 99
O1 Cu1 O1 89.87(14) . 99
O1 Cu1 O3 95.92(7) 6 .
O1 Cu1 O3 95.92(7) 104 .
O1 Cu1 O3 95.92(7) . .
O1 Cu1 O3 95.92(7) 99 .
O1 Cu1 Cu2 84.08(7) 6 .
O1 Cu1 Cu2 84.08(7) 104 .
O1 Cu1 Cu2 84.08(7) . .
O1 Cu1 Cu2 84.08(7) 99 .
O3 Cu1 Cu2 180.00(14) . .
O2 Cu2 O2 90.39(15) 104 6
O2 Cu2 O2 88.22(15) 104 .
O2 Cu2 O2 167.35(13) 6 .
O2 Cu2 O2 167.35(13) 104 99
O2 Cu2 O2 88.22(15) 6 99
O2 Cu2 O2 90.39(15) . 99
O2 Cu2 O4B 101.2(3) 104 6
O2 Cu2 O4B 101.2(3) 6 6
O2 Cu2 O4B 91.4(3) . 6
O2 Cu2 O4B 91.4(3) 99 6
O2 Cu2 O4B 91.4(3) 104 .
O2 Cu2 O4B 91.4(3) 6 .
O2 Cu2 O4B 101.2(3) . .
O2 Cu2 O4B 101.2(3) 99 .
O4B Cu2 O4B 13.9(7) 6 .
O2 Cu2 O4A 85.0(3) 104 .
O2 Cu2 O4A 107.4(2) 6 .
O2 Cu2 O4A 85.0(3) . .
O2 Cu2 O4A 107.4(2) 99 .
O4B Cu2 O4A 17.2(3) 6 .
O4B Cu2 O4A 17.2(3) . .
O2 Cu2 O4A 107.4(2) 104 99
O2 Cu2 O4A 85.0(3) 6 99
O2 Cu2 O4A 107.4(2) . 99
O2 Cu2 O4A 85.0(3) 99 99
O4B Cu2 O4A 17.2(3) 6 99
O4B Cu2 O4A 17.2(3) . 99
O4A Cu2 O4A 31.6(7) . 99
O2 Cu2 Cu1 83.68(7) 104 .
O2 Cu2 Cu1 83.68(7) 6 .
O2 Cu2 Cu1 83.68(7) . .
O2 Cu2 Cu1 83.68(7) 99 .
O4B Cu2 Cu1 173.0(4) 6 .
O4B Cu2 Cu1 173.0(4) . .
O4A Cu2 Cu1 164.2(3) . .
O4A Cu2 Cu1 164.2(3) 99 .
O2 C1 O1 127.0(3) . .
O2 C1 C3 115.8(3) . .
O1 C1 C3 117.2(3) . .
C3 C2 C3 120.3(4) . 117
C3 C2 H2 119.8 . .
C3 C2 H2 119.8 117 .
C2 C3 C4 120.1(3) . .
C2 C3 C1 120.7(3) . .
C4 C3 C1 119.1(3) . .
C5 C4 C3 119.4(3) . .
C5 C4 H4 120.3 . .
C3 C4 H4 120.3 . .
C4 C5 C4 120.7(4) 117 .
C4 C5 N1 119.6(2) 117 .
C4 C5 N1 119.6(2) . .
C1 O1 Cu1 122.1(2) . .
C1 O2 Cu2 123.0(2) . .
C6A N1 C6B 85.9(9) . 117
C6A N1 C6B 85.9(9) 117 .
C6B N1 C6B 71.2(13) 117 .
C6A N1 C5 136.2(9) 117 .
C6A N1 C5 136.2(9) . .
C6B N1 C5 137.6(7) 117 .
C6B N1 C5 137.6(7) . .
C6A N1 H1B 97.9 . .
C6B N1 H1B 111.2 . .
C5 N1 H1B 111.2 . .
C6A N1 H1A 109.0 . .
C6B N1 H1A 93.1 . .
C5 N1 H1A 114.8 . .
N1 C6A O5A 121.6(17) . .
N1 C6A C7A 120.3(15) . .
O5A C6A C7A 117.4(17) . .
O5A C6A H1B 137.9 . .
C7A C6A H1B 93.0 . .
C8A C7A C8A 116.9(14) . 60
C8A C7A C6A 125.8(14) . .
C8A C7A C6A 117.2(13) 60 .
C7A C8A C7A 122.6(14) . 91
C7A C8A H8A 118.7 . .
C7A C8A H8A 118.7 91 .
C7A C8A H8B 115.2 . .
C7A C8A H8B 112.4 91 .
O5B C6B N1 114.2(13) . .
O5B C6B C7B 122.8(14) . .
N1 C6B C7B 121.4(12) . .
O5B C6B H1A 141.6 . .
C7B C6B H1A 95.2 . .
C8B C7B C8B 118.1(13) 60 .
C8B C7B C6B 117.1(11) 60 .
C8B C7B C6B 124.4(11) . .
C7B C8B C7B 121.4(13) 91 .
C7B C8B H8A 114.1 91 .
C7B C8B H8A 111.1 . .
C7B C8B H8B 119.3 91 .
C7B C8B H8B 119.3 . .

loop_
_geom_bond_atom_site_label_1
_geom_bond_atom_site_label_2
_geom_bond_distance
_geom_bond_site_symmetry_2
Cu1 O1 1.964(2) 6
Cu1 O1 1.964(2) 104
Cu1 O1 1.964(2) .
Cu1 O1 1.964(2) 99
Cu1 O3 2.134(5) .
Cu1 Cu2 2.6461(9) .
Cu2 O2 1.958(2) 104
Cu2 O2 1.958(2) 6
Cu2 O2 1.958(2) .
Cu2 O2 1.958(2) 99
Cu2 O4B 2.153(11) 6
Cu2 O4B 2.153(11) .
Cu2 O4A 2.234(13) .
Cu2 O4A 2.234(13) 99
C1 O2 1.241(4) .
C1 O1 1.248(4) .
C1 C3 1.513(4) .
C2 C3 1.380(4) .
C2 C3 1.380(4) 117
C2 H2 0.9300 .
C3 C4 1.399(4) .
C4 C5 1.383(4) .
C4 H4 0.9300 .
C5 C4 1.383(4) 117
C5 N1 1.410(6) .
O4A O4B 0.662(12) 6
O4A O4A 1.22(3) 99
O4B O4B 0.52(3) 6
O4B O4A 0.662(12) 99
N1 C6A 1.156(16) 117
N1 C6A 1.156(16) .
N1 C6B 1.256(14) 117
N1 C6B 1.256(14) .
N1 H1B 0.8600 .
N1 H1A 0.8397 .
O5A C6A 1.32(2) .
C6A C7A 1.54(2) .
C7A C8A 1.35(3) .
C7A C8A 1.41(2) 60
C8A C7A 1.41(2) 91
C8A H8A 0.9300 .
C8A H8B 1.2091 .
O5B C6B 1.158(18) .
C6B C7B 1.482(17) .
C7B C8B 1.39(2) 60
C7B C8B 1.41(2) .
C8B C7B 1.39(2) 91
C8B H8B 0.9300 .
